data_4026191
loop_
_publ_author_name
'Lichao Fang'
'Yuan Chen'
'Jun Huang'
'Lianzhu Liu'
'Junmin Quan'
'Chuang-chuang Li'
'Zhen Yang'

_publ_section_title
;
 Formal Synthesis of Cortistatins
;
_journal_name_full 'Journal of Organic Chemistry'
_journal_page_first 2479
_journal_page_last 2487
_journal_paper_doi 10.1021/jo102202t
_journal_volume 76
_journal_year 2011
_chemical_absolute_configuration syn
_chemical_formula_sum 'C25 H37 Br O3 Si'
_chemical_formula_weight 493.55
_chemical_name_systematic
; 
 ? 
;
_space_group_IT_number 4
_symmetry_cell_setting monoclinic
_symmetry_space_group_name_Hall 'P 2yb'
_symmetry_space_group_name_H-M 'P 1 21 1'
_atom_sites_solution_hydrogens geom
_atom_sites_solution_primary direct
_atom_sites_solution_secondary difmap
_audit_creation_method SHELXL-97
_cell_angle_alpha 90.00
_cell_angle_beta 97.52(3)
_cell_angle_gamma 90.00
_cell_formula_units_Z 2
_cell_length_a 10.342(2)
_cell_length_b 6.7854(14)
_cell_length_c 18.153(4)
_cell_measurement_temperature 293(2)
_cell_measurement_theta_max 27.47
_cell_measurement_theta_min 2.15
_cell_volume 1262.9(5)
_computing_cell_refinement Rapid-AUTO
_computing_data_collection 'Rapid-AUTO (Rigaku,2000)'
_computing_data_reduction 'CrystalStructure (Rigaku/MSC,2000)'
_computing_molecular_graphics 'Siemens SHELXTL V4.2,(Sheldrick,1990)'
_computing_publication_material SHELXL-97,(Sheldrick,1997)
_computing_structure_refinement SHELXL-97,(Sheldrick,1997)
_computing_structure_solution SHELXS-97,(Sheldrick,1997)
_diffrn_ambient_temperature 293(2)
_diffrn_detector_area_resol_mean 10.00
_diffrn_measured_fraction_theta_full 0.995
_diffrn_measured_fraction_theta_max 0.995
_diffrn_measurement_device_type 'Rigaku RAXIS RAPID IP'
_diffrn_measurement_method \W
_diffrn_radiation_monochromator graphite
_diffrn_radiation_source 'fine-focus sealed tube'
_diffrn_radiation_type MoK\a
_diffrn_radiation_wavelength 0.71073
_diffrn_reflns_av_R_equivalents 0.0857
_diffrn_reflns_av_sigmaI/netI 0.1365
_diffrn_reflns_limit_h_max 13
_diffrn_reflns_limit_h_min -13
_diffrn_reflns_limit_k_max 8
_diffrn_reflns_limit_k_min -8
_diffrn_reflns_limit_l_max 23
_diffrn_reflns_limit_l_min -23
_diffrn_reflns_number 3120
_diffrn_reflns_theta_full 27.47
_diffrn_reflns_theta_max 27.47
_diffrn_reflns_theta_min 2.15
_diffrn_standards_decay_% 0
_diffrn_standards_interval_count 0
_diffrn_standards_interval_time 0
_diffrn_standards_number 0
_exptl_absorpt_coefficient_mu 1.697
_exptl_absorpt_correction_T_max 0.7277
_exptl_absorpt_correction_T_min 0.6300
_exptl_absorpt_correction_type empirical
_exptl_absorpt_process_details
; 
                                  HIGASHI, T. (1995). Abscor-empirical 
                                  Absorption Correction based on Fourier 
                                  Series Approximation. 
                                  Rigaku Corporation,Tokyo,Japan. 
;
_exptl_crystal_density_diffrn 1.298
_exptl_crystal_F_000 520
_exptl_crystal_size_max 0.30
_exptl_crystal_size_mid 0.30
_exptl_crystal_size_min 0.20
_refine_diff_density_max 0.386
_refine_diff_density_min -0.413
_refine_diff_density_rms 0.066
_refine_ls_abs_structure_details 'Flack H D (1983), Acta Cryst. A39, 876-881'
_refine_ls_abs_structure_Flack 0.083(19)
_refine_ls_extinction_coef 0.0116(5)
_refine_ls_extinction_expression Fc^*^=kFc[1+0.001xFc^2^\l^3^/sin(2\q)]^-1/4^
_refine_ls_extinction_method SHELXL
_refine_ls_goodness_of_fit_ref 0.918
_refine_ls_hydrogen_treatment none
_refine_ls_matrix_type full
_refine_ls_number_parameters 278
_refine_ls_number_reflns 3120
_refine_ls_number_restraints 1
_refine_ls_restrained_S_all 0.918
_refine_ls_R_factor_all 0.1221
_refine_ls_R_factor_gt 0.0470
_refine_ls_shift/su_max 0.010
_refine_ls_shift/su_mean 0.000
_refine_ls_structure_factor_coef Fsqd
_refine_ls_weighting_details 'calc w=1/[\s^2^(Fo^2^)+(0.0000P)^2^+0.0000P] where P=(Fo^2^+2Fc^2^)/3'
_refine_ls_weighting_scheme calc
_refine_ls_wR_factor_gt 0.0606
_refine_ls_wR_factor_ref 0.0704
_reflns_number_gt 1478
_reflns_number_total 3120
_reflns_threshold_expression >2sigma(I)
_cod_data_source_file jo102202t_si_001.cif
_cod_data_source_block flc
_cod_original_cell_volume 1263.0(4)
_cod_database_code 4026191

loop_
_symmetry_equiv_pos_as_xyz
'x, y, z'
'-x, y+1/2, -z'

loop_
_atom_site_label
_atom_site_type_symbol
_atom_site_fract_x
_atom_site_fract_y
_atom_site_fract_z
_atom_site_U_iso_or_equiv
_atom_site_adp_type
_atom_site_occupancy
_atom_site_symmetry_multiplicity
_atom_site_calc_flag
_atom_site_refinement_flags
Br1 Br 0.85958(5) 0.7156(2) 0.42570(4) 0.0727(3) Uani 1 1 d .
C1 C 0.7463(5) 0.4720(10) 0.5218(3) 0.0521(17) Uani 1 1 d .
C2 C 0.6048(6) 0.4861(11) 0.5173(3) 0.0474(19) Uani 1 1 d .
H2 H 0.5668 0.5040 0.5605 0.057 Uiso 1 1 calc R
C3 C 0.5262(5) 0.4732(9) 0.4495(3) 0.0420(15) Uani 1 1 d .
C4 C 0.3845(5) 0.4810(10) 0.4444(3) 0.048(2) Uani 1 1 d .
H4 H 0.3466 0.4988 0.4876 0.058 Uiso 1 1 calc R
C5 C 0.3073(4) 0.4633(10) 0.3797(3) 0.0431(16) Uani 1 1 d .
C6 C 0.1618(5) 0.5034(12) 0.3707(3) 0.056(2) Uani 1 1 d .
H6A H 0.1463 0.6378 0.3536 0.067 Uiso 1 1 calc R
H6B H 0.1314 0.4922 0.4189 0.067 Uiso 1 1 calc R
C7 C 0.0815(4) 0.3621(11) 0.3157(2) 0.0468(17) Uani 1 1 d .
H7A H 0.0780 0.2330 0.3383 0.056 Uiso 1 1 calc R
H7B H -0.0071 0.4111 0.3048 0.056 Uiso 1 1 calc R
C8 C 0.1409(5) 0.3449(10) 0.2451(3) 0.0461(17) Uani 1 1 d .
C9 C 0.2848(4) 0.2723(10) 0.2631(3) 0.0390(18) Uani 1 1 d .
H9 H 0.2803 0.1527 0.2929 0.047 Uiso 1 1 calc R
C10 C 0.3724(4) 0.4131(10) 0.3121(3) 0.0428(17) Uani 1 1 d .
C11 C 0.4238(5) 0.6062(10) 0.2799(3) 0.0530(18) Uani 1 1 d .
H11A H 0.4348 0.5906 0.2280 0.064 Uiso 1 1 calc R
H11B H 0.3654 0.7158 0.2849 0.064 Uiso 1 1 calc R
C12 C 0.5546(5) 0.6359(10) 0.3280(3) 0.053(2) Uani 1 1 d .
H12A H 0.5527 0.7519 0.3590 0.063 Uiso 1 1 calc R
H12B H 0.6243 0.6502 0.2974 0.063 Uiso 1 1 calc R
C13 C 0.5734(4) 0.4461(11) 0.3761(3) 0.0439(17) Uani 1 1 d .
C14 C 0.7125(4) 0.3609(11) 0.3866(3) 0.061(2) Uani 1 1 d .
H14A H 0.7074 0.2203 0.3954 0.073 Uiso 1 1 calc R
H14B H 0.7503 0.3792 0.3409 0.073 Uiso 1 1 calc R
C15 C 0.8031(5) 0.4535(11) 0.4505(3) 0.058(2) Uani 1 1 d .
H15 H 0.8809 0.3702 0.4600 0.069 Uiso 1 1 calc R
C16 C 0.0898(5) 0.1682(9) 0.1965(3) 0.046(2) Uani 1 1 d .
H16 H 0.0800 0.0555 0.2290 0.056 Uiso 1 1 calc R
C17 C 0.1944(4) 0.1191(12) 0.1480(3) 0.065(2) Uani 1 1 d .
H17A H 0.1748 0.1801 0.0995 0.078 Uiso 1 1 calc R
H17B H 0.2009 -0.0223 0.1415 0.078 Uiso 1 1 calc R
C18 C 0.3231(4) 0.2028(17) 0.1898(2) 0.062(2) Uani 1 1 d .
H18A H 0.3897 0.1015 0.1975 0.075 Uiso 1 1 calc R
H18B H 0.3554 0.3113 0.1626 0.075 Uiso 1 1 calc R
C19 C 0.1261(5) 0.5363(10) 0.2003(3) 0.059(2) Uani 1 1 d .
H19A H 0.1641 0.6431 0.2304 0.089 Uiso 1 1 calc R
H19B H 0.0352 0.5625 0.1854 0.089 Uiso 1 1 calc R
H19C H 0.1696 0.5234 0.1570 0.089 Uiso 1 1 calc R
C20 C -0.1950(6) -0.0783(14) 0.2148(3) 0.098(3) Uani 1 1 d .
H20A H -0.1277 -0.0562 0.2556 0.147 Uiso 1 1 calc R
H20B H -0.2028 -0.2171 0.2048 0.147 Uiso 1 1 calc R
H20C H -0.2764 -0.0288 0.2272 0.147 Uiso 1 1 calc R
C21 C -0.1036(6) -0.1288(12) 0.0620(3) 0.090(3) Uani 1 1 d .
H21A H -0.0717 -0.0597 0.0219 0.135 Uiso 1 1 calc R
H21B H -0.1777 -0.2072 0.0428 0.135 Uiso 1 1 calc R
H21C H -0.0362 -0.2129 0.0860 0.135 Uiso 1 1 calc R
C22 C -0.2906(5) 0.2109(19) 0.0866(3) 0.065(2) Uani 1 1 d .
C23 C -0.2501(6) 0.3098(11) 0.0175(3) 0.091(3) Uani 1 1 d .
H23A H -0.3194 0.3931 -0.0047 0.136 Uiso 1 1 calc R
H23B H -0.2320 0.2107 -0.0175 0.136 Uiso 1 1 calc R
H23C H -0.1732 0.3877 0.0314 0.136 Uiso 1 1 calc R
C24 C -0.4088(5) 0.0760(13) 0.0606(3) 0.092(3) Uani 1 1 d .
H24A H -0.4818 0.1555 0.0405 0.138 Uiso 1 1 calc R
H24B H -0.4312 0.0016 0.1020 0.138 Uiso 1 1 calc R
H24C H -0.3865 -0.0126 0.0230 0.138 Uiso 1 1 calc R
C25 C -0.3226(5) 0.3657(13) 0.1446(3) 0.092(3) Uani 1 1 d .
H25A H -0.2435 0.4279 0.1665 0.138 Uiso 1 1 calc R
H25B H -0.3635 0.3014 0.1826 0.138 Uiso 1 1 calc R
H25C H -0.3806 0.4633 0.1205 0.138 Uiso 1 1 calc R
O1 O 0.8160(4) 0.4722(8) 0.5821(2) 0.0712(16) Uani 1 1 d .
O2 O 0.4921(3) 0.3043(6) 0.33496(18) 0.0410(11) Uani 1 1 d .
O3 O -0.0336(3) 0.2090(10) 0.15455(18) 0.0568(11) Uani 1 1 d .
Si2 Si -0.15255(14) 0.0523(3) 0.13048(9) 0.0556(6) Uani 1 1 d .

loop_
_atom_site_aniso_label
_atom_site_aniso_U_11
_atom_site_aniso_U_22
_atom_site_aniso_U_33
_atom_site_aniso_U_23
_atom_site_aniso_U_13
_atom_site_aniso_U_12
Br1 0.0423(3) 0.0872(6) 0.0904(5) -0.0105(7) 0.0154(3) -0.0128(6)
C1 0.048(3) 0.041(4) 0.063(4) 0.002(4) -0.009(3) 0.006(4)
C2 0.039(3) 0.051(5) 0.050(4) -0.002(4) -0.001(3) -0.001(4)
C3 0.036(3) 0.040(4) 0.047(3) -0.006(4) -0.004(3) 0.010(3)
C4 0.041(4) 0.048(5) 0.060(4) -0.013(4) 0.025(3) -0.005(4)
C5 0.035(3) 0.038(4) 0.053(4) -0.003(4) -0.002(3) 0.005(3)
C6 0.029(3) 0.087(6) 0.053(4) -0.018(5) 0.011(3) 0.006(4)
C7 0.028(3) 0.067(5) 0.044(3) -0.002(4) 0.002(2) 0.008(3)
C8 0.035(3) 0.053(5) 0.052(4) 0.007(4) 0.012(3) 0.004(3)
C9 0.032(2) 0.040(5) 0.043(3) -0.001(3) -0.001(2) 0.003(3)
C10 0.028(3) 0.062(5) 0.037(3) -0.005(4) 0.000(2) 0.004(3)
C11 0.041(3) 0.054(5) 0.063(4) 0.022(4) -0.001(3) -0.007(3)
C12 0.041(3) 0.062(6) 0.057(4) 0.017(4) 0.011(3) -0.001(3)
C13 0.024(3) 0.067(5) 0.044(3) -0.004(4) 0.016(2) -0.001(3)
C14 0.023(3) 0.070(5) 0.085(4) -0.005(5) -0.006(3) 0.007(3)
C15 0.038(3) 0.075(6) 0.058(4) -0.005(5) -0.002(3) 0.019(4)
C16 0.038(3) 0.041(5) 0.057(4) 0.005(3) -0.006(3) -0.002(3)
C17 0.040(3) 0.092(6) 0.058(4) -0.015(4) -0.005(3) -0.001(4)
C18 0.045(3) 0.098(6) 0.045(3) -0.009(6) 0.007(3) 0.006(6)
C19 0.045(4) 0.057(5) 0.069(5) 0.014(5) -0.015(3) 0.003(4)
C20 0.121(6) 0.096(7) 0.081(5) 0.021(6) 0.026(4) -0.024(6)
C21 0.090(5) 0.078(7) 0.099(5) -0.025(6) 0.003(4) 0.012(5)
C22 0.038(3) 0.089(6) 0.067(4) 0.013(7) 0.001(3) -0.011(6)
C23 0.068(4) 0.089(8) 0.112(5) 0.046(6) 0.000(4) 0.015(5)
C24 0.048(4) 0.099(7) 0.125(6) -0.018(7) -0.004(4) -0.011(5)
C25 0.065(4) 0.099(7) 0.114(5) -0.038(6) 0.018(4) 0.013(5)
O1 0.057(3) 0.071(4) 0.076(3) -0.005(3) -0.028(3) 0.002(3)
O2 0.0277(18) 0.053(3) 0.041(2) -0.003(2) -0.0008(16) 0.0065(19)
O3 0.0399(18) 0.055(3) 0.068(2) 0.009(4) -0.0231(17) -0.016(3)
Si2 0.0505(10) 0.0617(15) 0.0525(11) 0.0075(12) -0.0013(9) -0.0062(12)

loop_
_atom_type_symbol
_atom_type_description
_atom_type_scat_dispersion_real
_atom_type_scat_dispersion_imag
_atom_type_scat_source
C C 0.0033 0.0016 'International Tables Vol C Tables 4.2.6.8 and 6.1.1.4'
H H 0.0000 0.0000 'International Tables Vol C Tables 4.2.6.8 and 6.1.1.4'
O O 0.0106 0.0060 'International Tables Vol C Tables 4.2.6.8 and 6.1.1.4'
Si Si 0.0817 0.0704 'International Tables Vol C Tables 4.2.6.8 and 6.1.1.4'
Br Br -0.2901 2.4595 'International Tables Vol C Tables 4.2.6.8 and 6.1.1.4'

loop_
_geom_angle_atom_site_label_1
_geom_angle_atom_site_label_2
_geom_angle_atom_site_label_3
_geom_angle
O1 C1 C2 121.1(5)
O1 C1 C15 121.3(5)
C2 C1 C15 117.6(5)
C3 C2 C1 120.8(5)
C3 C2 H2 119.6
C1 C2 H2 119.6
C2 C3 C4 121.4(5)
C2 C3 C13 125.4(5)
C4 C3 C13 113.2(5)
C5 C4 C3 122.2(5)
C5 C4 H4 118.9
C3 C4 H4 118.9
C4 C5 C10 117.0(5)
C4 C5 C6 123.3(5)
C10 C5 C6 119.6(4)
C5 C6 C7 113.6(5)
C5 C6 H6A 108.9
C7 C6 H6A 108.9
C5 C6 H6B 108.9
C7 C6 H6B 108.9
H6A C6 H6B 107.7
C8 C7 C6 110.8(4)
C8 C7 H7A 109.5
C6 C7 H7A 109.5
C8 C7 H7B 109.5
C6 C7 H7B 109.5
H7A C7 H7B 108.1
C7 C8 C19 111.4(6)
C7 C8 C16 113.8(5)
C19 C8 C16 110.7(4)
C7 C8 C9 109.4(4)
C19 C8 C9 113.9(5)
C16 C8 C9 96.9(5)
C18 C9 C10 120.4(5)
C18 C9 C8 105.5(4)
C10 C9 C8 113.7(5)
C18 C9 H9 105.3
C10 C9 H9 105.3
C8 C9 H9 105.3
O2 C10 C5 109.6(4)
O2 C10 C9 105.5(5)
C5 C10 C9 108.8(4)
O2 C10 C11 102.4(4)
C5 C10 C11 109.0(5)
C9 C10 C11 121.0(5)
C12 C11 C10 102.6(4)
C12 C11 H11A 111.3
C10 C11 H11A 111.3
C12 C11 H11B 111.3
C10 C11 H11B 111.3
H11A C11 H11B 109.2
C11 C12 C13 104.4(5)
C11 C12 H12A 110.9
C13 C12 H12A 110.9
C11 C12 H12B 110.9
C13 C12 H12B 110.9
H12A C12 H12B 108.9
O2 C13 C3 108.2(4)
O2 C13 C14 106.8(5)
C3 C13 C14 110.2(5)
O2 C13 C12 104.1(4)
C3 C13 C12 111.7(5)
C14 C13 C12 115.3(5)
C15 C14 C13 114.3(5)
C15 C14 H14A 108.7
C13 C14 H14A 108.7
C15 C14 H14B 108.7
C13 C14 H14B 108.7
H14A C14 H14B 107.6
C1 C15 C14 114.8(5)
C1 C15 Br1 106.7(5)
C14 C15 Br1 111.9(4)
C1 C15 H15 107.7
C14 C15 H15 107.7
Br1 C15 H15 107.7
O3 C16 C17 112.9(5)
O3 C16 C8 111.8(5)
C17 C16 C8 106.6(5)
O3 C16 H16 108.5
C17 C16 H16 108.5
C8 C16 H16 108.5
C16 C17 C18 105.4(5)
C16 C17 H17A 110.7
C18 C17 H17A 110.7
C16 C17 H17B 110.7
C18 C17 H17B 110.7
H17A C17 H17B 108.8
C9 C18 C17 103.8(3)
C9 C18 H18A 111.0
C17 C18 H18A 111.0
C9 C18 H18B 111.0
C17 C18 H18B 111.0
H18A C18 H18B 109.0
C8 C19 H19A 109.5
C8 C19 H19B 109.5
H19A C19 H19B 109.5
C8 C19 H19C 109.5
H19A C19 H19C 109.5
H19B C19 H19C 109.5
Si2 C20 H20A 109.5
Si2 C20 H20B 109.5
H20A C20 H20B 109.5
Si2 C20 H20C 109.5
H20A C20 H20C 109.5
H20B C20 H20C 109.5
Si2 C21 H21A 109.5
Si2 C21 H21B 109.5
H21A C21 H21B 109.5
Si2 C21 H21C 109.5
H21A C21 H21C 109.5
H21B C21 H21C 109.5
C23 C22 C24 107.4(5)
C23 C22 C25 111.4(9)
C24 C22 C25 112.1(5)
C23 C22 Si2 108.9(4)
C24 C22 Si2 108.4(8)
C25 C22 Si2 108.5(4)
C22 C23 H23A 109.5
C22 C23 H23B 109.5
H23A C23 H23B 109.5
C22 C23 H23C 109.5
H23A C23 H23C 109.5
H23B C23 H23C 109.5
C22 C24 H24A 109.5
C22 C24 H24B 109.5
H24A C24 H24B 109.5
C22 C24 H24C 109.5
H24A C24 H24C 109.5
H24B C24 H24C 109.5
C22 C25 H25A 109.5
C22 C25 H25B 109.5
H25A C25 H25B 109.5
C22 C25 H25C 109.5
H25A C25 H25C 109.5
H25B C25 H25C 109.5
C13 O2 C10 103.2(4)
C16 O3 Si2 127.2(5)
O3 Si2 C21 110.2(3)
O3 Si2 C20 109.7(3)
C21 Si2 C20 110.3(4)
O3 Si2 C22 104.1(4)
C21 Si2 C22 110.6(3)
C20 Si2 C22 111.8(3)

loop_
_geom_bond_atom_site_label_1
_geom_bond_atom_site_label_2
_geom_bond_distance
Br1 C15 1.943(8)
C1 O1 1.229(5)
C1 C2 1.458(8)
C1 C15 1.495(6)
C2 C3 1.388(6)
C2 H2 0.9300
C3 C4 1.457(7)
C3 C13 1.489(7)
C4 C5 1.336(7)
C4 H4 0.9300
C5 C10 1.514(7)
C5 C6 1.517(7)
C6 C7 1.546(8)
C6 H6A 0.9700
C6 H6B 0.9700
C7 C8 1.498(6)
C7 H7A 0.9700
C7 H7B 0.9700
C8 C19 1.529(9)
C8 C16 1.541(8)
C8 C9 1.561(7)
C9 C18 1.511(7)
C9 C10 1.522(7)
C9 H9 0.9800
C10 O2 1.454(6)
C10 C11 1.557(8)
C11 C12 1.524(7)
C11 H11A 0.9700
C11 H11B 0.9700
C12 C13 1.554(9)
C12 H12A 0.9700
C12 H12B 0.9700
C13 O2 1.423(7)
C13 C14 1.538(6)
C14 C15 1.528(7)
C14 H14A 0.9700
C14 H14B 0.9700
C15 H15 0.9800
C16 O3 1.425(6)
C16 C17 1.519(7)
C16 H16 0.9800
C17 C18 1.552(8)
C17 H17A 0.9700
C17 H17B 0.9700
C18 H18A 0.9700
C18 H18B 0.9700
C19 H19A 0.9600
C19 H19B 0.9600
C19 H19C 0.9600
C20 Si2 1.870(6)
C20 H20A 0.9600
C20 H20B 0.9600
C20 H20C 0.9600
C21 Si2 1.865(7)
C21 H21A 0.9600
C21 H21B 0.9600
C21 H21C 0.9600
C22 C23 1.528(8)
C22 C24 1.551(10)
C22 C25 1.553(11)
C22 Si2 1.880(8)
C23 H23A 0.9600
C23 H23B 0.9600
C23 H23C 0.9600
C24 H24A 0.9600
C24 H24B 0.9600
C24 H24C 0.9600
C25 H25A 0.9600
C25 H25B 0.9600
C25 H25C 0.9600
O3 Si2 1.641(5)

loop_
_geom_torsion_atom_site_label_1
_geom_torsion_atom_site_label_2
_geom_torsion_atom_site_label_3
_geom_torsion_atom_site_label_4
_geom_torsion
O1 C1 C2 C3 -175.9(7)
C15 C1 C2 C3 3.0(11)
C1 C2 C3 C4 178.1(6)
C1 C2 C3 C13 -0.5(11)
C2 C3 C4 C5 -178.1(7)
C13 C3 C4 C5 0.6(10)
C3 C4 C5 C10 6.3(10)
C3 C4 C5 C6 -169.8(7)
C4 C5 C6 C7 -143.1(6)
C10 C5 C6 C7 40.9(9)
C5 C6 C7 C8 -47.7(7)
C6 C7 C8 C19 -69.5(6)
C6 C7 C8 C16 164.6(5)
C6 C7 C8 C9 57.4(7)
C7 C8 C9 C18 163.9(7)
C19 C8 C9 C18 -70.7(7)
C16 C8 C9 C18 45.6(7)
C7 C8 C9 C10 -62.0(7)
C19 C8 C9 C10 63.4(6)
C16 C8 C9 C10 179.7(5)
C4 C5 C10 O2 27.2(8)
C6 C5 C10 O2 -156.6(6)
C4 C5 C10 C9 142.1(6)
C6 C5 C10 C9 -41.6(8)
C4 C5 C10 C11 -84.0(7)
C6 C5 C10 C11 92.2(7)
C18 C9 C10 O2 -64.7(8)
C8 C9 C10 O2 168.6(4)
C18 C9 C10 C5 177.7(6)
C8 C9 C10 C5 51.1(6)
C18 C9 C10 C11 50.5(8)
C8 C9 C10 C11 -76.2(6)
O2 C10 C11 C12 -32.8(5)
C5 C10 C11 C12 83.2(5)
C9 C10 C11 C12 -149.6(5)
C10 C11 C12 C13 6.7(6)
C2 C3 C13 O2 136.9(6)
C4 C3 C13 O2 -41.8(7)
C2 C3 C13 C14 20.4(10)
C4 C3 C13 C14 -158.3(6)
C2 C3 C13 C12 -109.2(7)
C4 C3 C13 C12 72.2(7)
C11 C12 C13 O2 22.3(5)
C11 C12 C13 C3 -94.2(5)
C11 C12 C13 C14 139.0(5)
O2 C13 C14 C15 -159.8(5)
C3 C13 C14 C15 -42.4(8)
C12 C13 C14 C15 85.1(6)
O1 C1 C15 C14 152.6(6)
C2 C1 C15 C14 -26.3(9)
O1 C1 C15 Br1 -82.7(7)
C2 C1 C15 Br1 98.4(6)
C13 C14 C15 C1 47.1(8)
C13 C14 C15 Br1 -74.8(6)
C7 C8 C16 O3 80.1(6)
C19 C8 C16 O3 -46.3(6)
C9 C8 C16 O3 -165.1(4)
C7 C8 C16 C17 -156.1(5)
C19 C8 C16 C17 77.5(6)
C9 C8 C16 C17 -41.3(5)
O3 C16 C17 C18 146.2(6)
C8 C16 C17 C18 23.1(7)
C10 C9 C18 C17 -163.4(6)
C8 C9 C18 C17 -33.1(8)
C16 C17 C18 C9 6.3(9)
C3 C13 O2 C10 74.6(5)
C14 C13 O2 C10 -166.7(4)
C12 C13 O2 C10 -44.3(5)
C5 C10 O2 C13 -66.9(6)
C9 C10 O2 C13 176.1(4)
C11 C10 O2 C13 48.6(5)
C17 C16 O3 Si2 92.7(6)
C8 C16 O3 Si2 -147.1(4)
C16 O3 Si2 C21 -67.8(5)
C16 O3 Si2 C20 53.8(6)
C16 O3 Si2 C22 173.6(4)
C23 C22 Si2 O3 62.7(7)
C24 C22 Si2 O3 179.3(4)
C25 C22 Si2 O3 -58.8(5)
C23 C22 Si2 C21 -55.7(7)
C24 C22 Si2 C21 60.9(5)
C25 C22 Si2 C21 -177.1(5)
C23 C22 Si2 C20 -179.0(6)
C24 C22 Si2 C20 -62.4(6)
C25 C22 Si2 C20 59.6(7)
